data_4341411
loop_
_publ_author_name
'Qiu, Jie'
'Ling, Jie'
'Sieradzki, Claire'
'Nguyen, Kevin'
'Wylie, Ernest M.'
'Szymanowski, Jennifer E. S.'
'Burns, Peter C.'

_publ_section_title
;
 Expanding the Crystal Chemistry of Uranyl Peroxides: Four Hybrid
 Uranyl-Peroxide Structures Containing EDTA.
;
_journal_name_full 'Inorganic chemistry'
_journal_page_first 141028111602002
_journal_paper_doi 10.1021/ic5018906
_journal_year 2014
_chemical_formula_moiety K4(UO2)4(O2)2(C10H12O8N2)2(IO3)2(H2O)16
_chemical_formula_sum 'C20 I2 K4 N4 O50 U4'
_chemical_formula_weight 2458.56
_chemical_melting_point ?
_chemical_name_common U-IO3
_chemical_name_systematic
; 
 ? 
;
_space_group_IT_number 15
_symmetry_cell_setting monoclinic
_symmetry_space_group_name_Hall '-C 2yc'
_symmetry_space_group_name_H-M 'C 1 2/c 1'
_atom_sites_solution_primary direct
_atom_sites_solution_secondary difmap
_audit_creation_method SHELXL-97
_cell_angle_alpha 90.00
_cell_angle_beta 124.7430(10)
_cell_angle_gamma 90.00
_cell_formula_units_Z 8
_cell_length_a 34.074(3)
_cell_length_b 16.2211(15)
_cell_length_c 28.278(4)
_cell_measurement_reflns_used 14187
_cell_measurement_temperature 100(2)
_cell_measurement_theta_max 27.13
_cell_measurement_theta_min 1.45
_cell_volume 12843(2)
_computing_cell_refinement APEX2
_computing_data_collection APEX2
_computing_data_reduction APEX2
_computing_molecular_graphics CrystalMaker
_computing_publication_material 'SHELCIF-97 (Sheldrick, 2008)'
_computing_structure_refinement 'SHELXL-97 (Sheldrick, 2008)'
_computing_structure_solution 'SHELXS-97 (Sheldrick, 2008)'
_diffrn_ambient_temperature 100(2)
_diffrn_detector_area_resol_mean 0
_diffrn_measured_fraction_theta_full 0.999
_diffrn_measured_fraction_theta_max 0.999
_diffrn_measurement_device_type 'Bruker APEX2 QUAZAR'
_diffrn_measurement_method Sphere
_diffrn_radiation_monochromator graphite
_diffrn_radiation_source 'fine-focus sealed tube'
_diffrn_radiation_type MoK\a
_diffrn_radiation_wavelength 0.71073
_diffrn_reflns_av_R_equivalents 0.0788
_diffrn_reflns_av_sigmaI/netI 0.0603
_diffrn_reflns_limit_h_max 43
_diffrn_reflns_limit_h_min -43
_diffrn_reflns_limit_k_max 20
_diffrn_reflns_limit_k_min -20
_diffrn_reflns_limit_l_max 36
_diffrn_reflns_limit_l_min -36
_diffrn_reflns_number 72914
_diffrn_reflns_theta_full 27.13
_diffrn_reflns_theta_max 27.13
_diffrn_reflns_theta_min 1.45
_exptl_absorpt_coefficient_mu 11.386
_exptl_absorpt_correction_T_max 0.787
_exptl_absorpt_correction_T_min 0.496
_exptl_absorpt_correction_type multi-scan
_exptl_absorpt_process_details SADABS
_exptl_crystal_colour yellow
_exptl_crystal_density_diffrn 2.543
_exptl_crystal_density_meas ?
_exptl_crystal_density_method 'not measured'
_exptl_crystal_description block
_exptl_crystal_F_000 8784
_exptl_crystal_size_max 0.065
_exptl_crystal_size_mid 0.052
_exptl_crystal_size_min 0.021
_refine_diff_density_max 4.268
_refine_diff_density_min -1.799
_refine_diff_density_rms 0.376
_refine_ls_extinction_method none
_refine_ls_goodness_of_fit_ref 1.097
_refine_ls_matrix_type full
_refine_ls_number_parameters 387
_refine_ls_number_reflns 14187
_refine_ls_number_restraints 0
_refine_ls_restrained_S_all 1.097
_refine_ls_R_factor_all 0.0828
_refine_ls_R_factor_gt 0.0495
_refine_ls_shift/su_max 0.001
_refine_ls_shift/su_mean 0.000
_refine_ls_structure_factor_coef Fsqd
_refine_ls_weighting_details 'calc w=1/[\s^2^(Fo^2^)+(0.1000P)^2^+0.0000P] where P=(Fo^2^+2Fc^2^)/3'
_refine_ls_weighting_scheme calc
_refine_ls_wR_factor_gt 0.1464
_refine_ls_wR_factor_ref 0.1717
_reflns_number_gt 10071
_reflns_number_total 14187
_reflns_threshold_expression >2sigma(I)
_cod_data_source_file ic5018906_si_002.cif
_cod_data_source_block compound3
_cod_depositor_comments
;
The following automatic conversions were performed:

'_chemical_melting_point' value 'n/a' was changed to '?' - the value
is undefined or not given.

Automatic conversion script
Id: cif_fix_values 2827 2014-09-09 07:05:25Z andrius 

The following automatic conversions were performed:

'_exptl_crystal_density_meas' value 'n/a' was changed to '?' - the
value is perceived as not measured.

Automatic conversion script
Id: cif_fix_values 3008 2015-01-20 13:52:24Z robertas 
;
_cod_original_sg_symbol_H-M c2/c
_cod_database_code 4341411

loop_
_symmetry_equiv_pos_as_xyz
'x, y, z'
'-x, y, -z+1/2'
'x+1/2, y+1/2, z'
'-x+1/2, y+1/2, -z+1/2'
'-x, -y, -z'
'x, -y, z-1/2'
'-x+1/2, -y+1/2, -z'
'x+1/2, -y+1/2, z-1/2'

loop_
_atom_site_label
_atom_site_type_symbol
_atom_site_fract_x
_atom_site_fract_y
_atom_site_fract_z
_atom_site_U_iso_or_equiv
_atom_site_adp_type
_atom_site_occupancy
_atom_site_symmetry_multiplicity
_atom_site_calc_flag
U1 U 0.056241(15) 0.27184(3) 0.561293(18) 0.01961(12) Uani 1 1 d
U2 U 0.274325(16) 0.37983(3) 0.912344(18) 0.02071(12) Uani 1 1 d
U3 U 0.208664(15) 0.14399(3) 0.862254(18) 0.02052(12) Uani 1 1 d
U4 U 0.119780(16) 0.50386(3) 0.611147(18) 0.02098(12) Uani 1 1 d
I1 I 0.09800(3) 0.17183(5) 0.70752(3) 0.02292(18) Uani 1 1 d
I2 I 0.18518(3) 0.50641(5) 0.77507(3) 0.0286(2) Uani 1 1 d
K1 K 0.15850(9) 0.32592(18) 0.93719(11) 0.0253(6) Uani 1 1 d
K2 K -0.01587(10) 0.2874(2) 0.63093(12) 0.0320(7) Uani 1 1 d
K3 K 0.19686(12) 0.2965(2) 0.73157(12) 0.0376(7) Uani 1 1 d
K4 K -0.01827(12) 0.5383(3) 0.59460(14) 0.0482(9) Uani 1 1 d
O1 O 0.0150(3) 0.3407(5) 0.5596(3) 0.0234(18) Uiso 1 1 d
O2 O 0.0996(3) 0.3801(5) 0.5564(3) 0.0239(18) Uiso 1 1 d
O3 O 0.1503(3) 0.2137(5) 0.7725(3) 0.0242(18) Uiso 1 1 d
O4 O 0.1214(3) 0.3586(5) 0.6177(4) 0.0266(19) Uiso 1 1 d
O5 O 0.2729(3) 0.2350(6) 0.9083(4) 0.029(2) Uiso 1 1 d
O6 O 0.3197(3) 0.3895(6) 0.8994(4) 0.032(2) Uiso 1 1 d
O7 O 0.0283(3) 0.3113(5) 0.4638(3) 0.0257(19) Uiso 1 1 d
O8 O 0.0627(3) 0.5116(5) 0.5979(4) 0.0258(19) Uiso 1 1 d
O9 O 0.2380(3) 0.2679(5) 0.8500(4) 0.030(2) Uiso 1 1 d
O10 O 0.3344(3) 0.3193(5) 1.0047(4) 0.028(2) Uiso 1 1 d
O11 O -0.0817(3) 0.3974(5) 0.5583(4) 0.0274(19) Uiso 1 1 d
O12 O 0.0207(3) 0.1642(5) 0.5868(4) 0.028(2) Uiso 1 1 d
O13 O 0.0837(3) 0.5327(5) 0.5115(3) 0.0244(18) Uiso 1 1 d
O14 O 0.1446(3) 0.6104(6) 0.6852(4) 0.028(2) Uiso 1 1 d
O15 O 0.0921(3) 0.2585(5) 0.6638(4) 0.028(2) Uiso 1 1 d
O16 O 0.1775(3) 0.5024(5) 0.6247(4) 0.028(2) Uiso 1 1 d
O17 O 0.0526(3) 0.1976(5) 0.7187(4) 0.029(2) Uiso 1 1 d
O18 O 0.2315(3) 0.3792(5) 0.9292(4) 0.027(2) Uiso 1 1 d
O19 O 0.2341(3) 0.0918(5) 0.8295(3) 0.0236(18) Uiso 1 1 d
O20 O 0.0941(3) 0.1960(5) 0.5603(4) 0.029(2) Uiso 1 1 d
O21 O 0.2730(3) 0.0952(5) 0.9550(3) 0.0255(19) Uiso 1 1 d
O22 O 0.1337(3) 0.0667(6) 0.7977(4) 0.030(2) Uiso 1 1 d
O23 O 0.1778(3) 0.4983(6) 0.9823(4) 0.033(2) Uiso 1 1 d
O24 O -0.0921(3) 0.1849(6) 0.5861(4) 0.036(2) Uiso 1 1 d
O25 O 0.1530(3) 0.4527(6) 0.7073(4) 0.032(2) Uiso 1 1 d
O26 O 0.2570(3) 0.5288(6) 0.8959(4) 0.031(2) Uiso 1 1 d
O27 O -0.0108(3) 0.0380(6) 0.5732(4) 0.036(2) Uiso 1 1 d
O28 O 0.2161(3) 0.4138(6) 0.8135(4) 0.035(2) Uiso 1 1 d
O29 O 0.1805(3) 0.1889(5) 0.8935(4) 0.029(2) Uiso 1 1 d
O30 O 0.1402(4) 0.5085(7) 0.7886(5) 0.048(3) Uiso 1 1 d
O31 O -0.0016(4) 0.2840(8) 0.3739(5) 0.061(3) Uiso 1 1 d
O32 O 0.1850(5) 0.7256(9) 0.7315(6) 0.078(4) Uiso 1 1 d
O33 O 0.2795(5) 0.6610(9) 0.9123(6) 0.080(4) Uiso 1 1 d
O34 O 0.0993(5) -0.0505(10) 0.7446(6) 0.085(4) Uiso 1 1 d
O35 O 0.0394(6) 0.3324(11) 0.8007(7) 0.101(5) Uiso 1 1 d
O36 O 0.1694(4) 0.1377(6) 0.6825(4) 0.043(3) Uiso 1 1 d
O37 O 0.1244(4) 0.3500(6) 0.8180(4) 0.043(3) Uiso 1 1 d
O38 O 0.2589(4) 0.5182(6) 0.7570(4) 0.043(3) Uiso 1 1 d
O39 O 0.0480(4) 0.4189(6) 0.6840(4) 0.044(3) Uiso 1 1 d
O40 O 0.0059(5) -0.0025(9) 0.6774(6) 0.076(4) Uiso 1 1 d
O41 O 0.1154(4) 0.6231(7) 0.9675(5) 0.059(3) Uiso 1 1 d
O42 O 0.1572(4) 0.5814(8) 0.8861(5) 0.062(3) Uiso 1 1 d
O43 O 0.2952(5) 0.8101(9) 0.8770(6) 0.076(4) Uiso 1 1 d
O44 O 0.2282(5) 0.8654(9) 0.7675(6) 0.081(4) Uiso 1 1 d
O45 O 0.1026(6) 0.6600(11) 0.8104(7) 0.103(5) Uiso 1 1 d
O46 O 0.1832(5) 0.6991(9) 0.8249(6) 0.076(4) Uiso 1 1 d
O47 O 0.0379(2) 0.1325(4) 0.7958(3) 0.0101(14) Uiso 1 1 d
O48 O 0.0777(10) 0.7152(18) 0.8675(11) 0.194(11) Uiso 1 1 d
O49 O 0.0625(10) -0.2061(18) 0.7278(12) 0.196(11) Uiso 1 1 d
O50 O 0.0585(10) 0.6092(18) 0.7250(12) 0.195(11) Uiso 1 1 d
N1 N -0.0170(4) 0.1854(7) 0.4742(4) 0.026(2) Uiso 1 1 d
N2 N 0.3303(4) 0.4843(7) 1.0000(5) 0.030(3) Uiso 1 1 d
N3 N 0.2024(4) -0.0104(7) 0.8904(5) 0.030(2) Uiso 1 1 d
N4 N 0.1208(4) 0.6609(6) 0.5842(4) 0.022(2) Uiso 1 1 d
C1 C -0.0004(5) 0.0974(8) 0.5570(5) 0.029(3) Uiso 1 1 d
C2 C 0.1273(4) 0.6600(8) 0.5372(5) 0.024(3) Uiso 1 1 d
C3 C 0.2851(4) 0.0208(8) 0.9707(5) 0.024(3) Uiso 1 1 d
C4 C 0.0737(4) 0.6940(8) 0.5667(5) 0.024(3) Uiso 1 1 d
C5 C 0.1613(4) 0.7032(8) 0.6343(5) 0.027(3) Uiso 1 1 d
C6 C -0.0652(5) 0.2170(8) 0.4561(5) 0.028(3) Uiso 1 1 d
C7 C -0.0125(5) 0.0992(9) 0.4940(6) 0.035(3) Uiso 1 1 d
C8 C -0.0949(4) 0.4049(8) 0.5065(5) 0.025(3) Uiso 1 1 d
C9 C 0.3734(5) 0.3533(8) 1.0448(6) 0.031(3) Uiso 1 1 d
C10 C -0.0127(5) 0.1821(8) 0.4252(5) 0.029(3) Uiso 1 1 d
C11 C 0.0053(5) 0.2646(9) 0.4193(6) 0.032(3) Uiso 1 1 d
C12 C 0.2520(5) -0.0448(9) 0.9303(6) 0.032(3) Uiso 1 1 d
C13 C 0.3788(5) 0.4459(9) 1.0375(6) 0.034(3) Uiso 1 1 d
C14 C 0.3025(5) 0.4830(10) 1.0281(6) 0.041(4) Uiso 1 1 d
C15 C 0.1629(6) 0.6756(10) 0.6875(7) 0.045(4) Uiso 1 1 d
C16 C 0.1771(6) -0.0589(11) 0.8358(7) 0.052(4) Uiso 1 1 d
C17 C 0.3348(6) 0.5629(11) 0.9809(7) 0.055(4) Uiso 1 1 d
C18 C 0.2862(6) 0.5853(11) 0.9239(7) 0.050(4) Uiso 1 1 d
C19 C 0.1730(7) -0.0277(11) 0.9130(8) 0.057(5) Uiso 1 1 d
C20 C 0.1325(7) -0.0101(12) 0.7915(9) 0.064(5) Uiso 1 1 d

loop_
_atom_site_aniso_label
_atom_site_aniso_U_11
_atom_site_aniso_U_22
_atom_site_aniso_U_33
_atom_site_aniso_U_23
_atom_site_aniso_U_13
_atom_site_aniso_U_12
U1 0.0172(2) 0.0237(3) 0.0167(2) 0.00104(17) 0.00888(18) -0.00069(18)
U2 0.0201(2) 0.0243(3) 0.0165(2) 0.00127(17) 0.00975(19) -0.00010(18)
U3 0.0191(2) 0.0257(3) 0.0154(2) 0.00095(17) 0.00899(18) 0.00284(18)
U4 0.0187(2) 0.0242(3) 0.0162(2) 0.00323(17) 0.00767(19) -0.00102(18)
I1 0.0231(4) 0.0253(4) 0.0174(4) 0.0024(3) 0.0098(3) -0.0020(3)
I2 0.0349(5) 0.0265(4) 0.0184(4) 0.0028(3) 0.0115(4) -0.0039(4)
K1 0.0252(14) 0.0300(15) 0.0250(13) -0.0001(11) 0.0169(12) -0.0013(12)
K2 0.0206(14) 0.0422(18) 0.0288(14) 0.0026(13) 0.0114(12) 0.0036(12)
K3 0.0504(19) 0.0354(17) 0.0256(14) -0.0005(13) 0.0208(14) -0.0114(15)
K4 0.0377(18) 0.070(3) 0.0357(17) -0.0027(17) 0.0202(15) -0.0158(17)

loop_
_atom_type_symbol
_atom_type_description
_atom_type_scat_dispersion_real
_atom_type_scat_dispersion_imag
_atom_type_scat_source
O O 0.0106 0.0060 'International Tables Vol C Tables 4.2.6.8 and 6.1.1.4'
I I -0.4742 1.8119 'International Tables Vol C Tables 4.2.6.8 and 6.1.1.4'
U U -9.6767 9.6646 'International Tables Vol C Tables 4.2.6.8 and 6.1.1.4'
K K 0.2009 0.2494 'International Tables Vol C Tables 4.2.6.8 and 6.1.1.4'
N N 0.0061 0.0033 'International Tables Vol C Tables 4.2.6.8 and 6.1.1.4'
C C 0.0033 0.0016 'International Tables Vol C Tables 4.2.6.8 and 6.1.1.4'

loop_
_geom_angle_atom_site_label_1
_geom_angle_atom_site_label_2
_geom_angle_atom_site_label_3
_geom_angle
_geom_angle_site_symmetry_1
_geom_angle_site_symmetry_3
O1 U1 O20 175.3(4) . .
O1 U1 O4 94.0(3) . .
O20 U1 O4 90.6(3) . .
O1 U1 O2 92.5(3) . .
O20 U1 O2 91.7(3) . .
O4 U1 O2 37.0(3) . .
O1 U1 O15 86.6(3) . .
O20 U1 O15 94.6(3) . .
O4 U1 O15 66.5(3) . .
O2 U1 O15 103.4(3) . .
O1 U1 O7 90.7(3) . .
O20 U1 O7 89.0(3) . .
O4 U1 O7 102.8(3) . .
O2 U1 O7 65.8(3) . .
O15 U1 O7 168.7(3) . .
O1 U1 O12 86.6(3) . .
O20 U1 O12 89.8(3) . .
O4 U1 O12 131.8(3) . .
O2 U1 O12 168.7(3) . .
O15 U1 O12 65.4(3) . .
O7 U1 O12 125.4(3) . .
O1 U1 N1 89.8(3) . .
O20 U1 N1 85.9(4) . .
O4 U1 N1 165.1(3) . .
O2 U1 N1 128.4(3) . .
O15 U1 N1 128.2(3) . .
O7 U1 N1 62.7(3) . .
O12 U1 N1 62.8(3) . .
O1 U1 K2 42.5(3) . .
O20 U1 K2 135.3(3) . .
O4 U1 K2 104.0(2) . .
O2 U1 K2 125.1(2) . .
O15 U1 K2 56.1(2) . .
O7 U1 K2 126.7(2) . .
O12 U1 K2 49.2(2) . .
N1 U1 K2 88.5(2) . .
O1 U1 K3 108.6(3) . .
O20 U1 K3 74.9(3) . .
O4 U1 K3 35.9(2) . .
O2 U1 K3 70.9(2) . .
O15 U1 K3 38.9(2) . .
O7 U1 K3 133.1(2) . .
O12 U1 K3 98.8(2) . .
N1 U1 K3 153.7(2) . .
K2 U1 K3 92.68(6) . .
O18 U2 O6 174.5(4) . .
O18 U2 O9 91.9(4) . .
O6 U2 O9 93.6(4) . .
O18 U2 O5 90.5(4) . .
O6 U2 O5 94.2(4) . .
O9 U2 O5 36.7(3) . .
O18 U2 O28 93.0(4) . .
O6 U2 O28 88.8(4) . .
O9 U2 O28 64.4(3) . .
O5 U2 O28 101.1(3) . .
O18 U2 O10 91.6(3) . .
O6 U2 O10 87.6(3) . .
O9 U2 O10 104.9(3) . .
O5 U2 O10 68.2(3) . .
O28 U2 O10 168.4(3) . .
O18 U2 O26 84.9(3) . .
O6 U2 O26 91.0(4) . .
O9 U2 O26 130.7(3) . .
O5 U2 O26 166.7(3) . .
O28 U2 O26 66.7(3) . .
O10 U2 O26 124.3(3) . .
O18 U2 N2 90.9(4) . .
O6 U2 N2 83.8(4) . .
O9 U2 N2 167.5(3) . .
O5 U2 N2 131.1(3) . .
O28 U2 N2 127.6(3) . .
O10 U2 N2 62.8(3) . .
O26 U2 N2 61.7(3) . .
O18 U2 K3 105.5(3) . .
O6 U2 K3 78.8(3) . .
O9 U2 K3 34.8(2) . .
O5 U2 K3 69.9(2) . .
O28 U2 K3 33.8(2) . .
O10 U2 K3 134.6(2) . .
O26 U2 K3 99.2(2) . .
N2 U2 K3 154.0(2) . .
O18 U2 K1 12.1(3) . .
O6 U2 K1 173.4(3) . .
O9 U2 K1 80.2(2) . .
O5 U2 K1 79.4(2) . .
O28 U2 K1 90.5(2) . .
O10 U2 K1 91.8(2) . .
O26 U2 K1 94.8(2) . .
N2 U2 K1 101.7(2) . .
K3 U2 K1 97.07(6) . .
O29 U3 O19 175.5(4) . .
O29 U3 O5 93.6(4) . .
O19 U3 O5 90.6(3) . .
O29 U3 O9 96.7(4) . .
O19 U3 O9 87.5(3) . .
O5 U3 O9 36.8(3) . .
O29 U3 O21 90.4(3) . .
O19 U3 O21 90.0(3) . .
O5 U3 O21 67.4(3) . .
O9 U3 O21 104.0(3) . .
O29 U3 O3 88.7(3) . .
O19 U3 O3 91.6(3) . .
O5 U3 O3 103.8(3) . .
O9 U3 O3 67.3(3) . .
O21 U3 O3 171.0(3) . .
O29 U3 O22 87.3(4) . .
O19 U3 O22 88.8(3) . .
O5 U3 O22 168.8(3) . .
O9 U3 O22 132.1(3) . .
O21 U3 O22 123.7(3) . .
O3 U3 O22 65.1(3) . .
O29 U3 N3 94.4(4) . .
O19 U3 N3 81.8(4) . .
O5 U3 N3 129.6(3) . .
O9 U3 N3 162.9(3) . .
O21 U3 N3 62.8(3) . .
O3 U3 N3 126.1(3) . .
O22 U3 N3 61.3(3) . .
O29 U3 K3 112.3(3) . .
O19 U3 K3 70.3(3) . .
O5 U3 K3 73.2(2) . .
O9 U3 K3 38.5(2) . .
O21 U3 K3 135.5(2) . .
O3 U3 K3 37.9(2) . .
O22 U3 K3 96.1(2) . .
N3 U3 K3 144.7(2) . .
O29 U3 K1 17.4(3) . .
O19 U3 K1 166.9(3) . .
O5 U3 K1 79.0(2) . .
O9 U3 K1 79.4(2) . .
O21 U3 K1 93.3(2) . .
O3 U3 K1 83.3(2) . .
O22 U3 K1 99.8(2) . .
N3 U3 K1 111.0(2) . .
K3 U3 K1 98.85(6) . .
O8 U4 O16 176.7(4) . .
O8 U4 O4 93.5(3) . .
O16 U4 O4 89.7(3) . .
O8 U4 O2 92.7(3) . .
O16 U4 O2 90.2(3) . .
O4 U4 O2 36.5(3) . .
O8 U4 O13 88.3(3) . .
O16 U4 O13 91.2(3) . .
O4 U4 O13 105.1(3) . .
O2 U4 O13 68.6(3) . .
O8 U4 O25 90.9(3) . .
O16 U4 O25 90.1(4) . .
O4 U4 O25 66.1(3) . .
O2 U4 O25 102.6(3) . .
O13 U4 O25 171.1(3) . .
O8 U4 O14 86.2(3) . .
O16 U4 O14 91.4(3) . .
O4 U4 O14 130.7(3) . .
O2 U4 O14 167.1(3) . .
O13 U4 O14 124.2(3) . .
O25 U4 O14 64.6(3) . .
O8 U4 N4 93.7(3) . .
O16 U4 N4 83.2(4) . .
O4 U4 N4 166.5(3) . .
O2 U4 N4 131.7(3) . .
O13 U4 N4 63.8(3) . .
O25 U4 N4 125.1(3) . .
O14 U4 N4 61.2(3) . .
O8 U4 K3 108.4(3) . .
O16 U4 K3 74.1(3) . .
O4 U4 K3 37.3(2) . .
O2 U4 K3 71.6(2) . .
O13 U4 K3 137.4(2) . .
O25 U4 K3 35.2(2) . .
O14 U4 K3 96.5(2) . .
N4 U4 K3 147.9(2) . .
O8 U4 K4 6.0(3) . .
O16 U4 K4 171.7(3) . .
O4 U4 K4 96.3(2) . .
O2 U4 K4 98.1(2) . .
O13 U4 K4 92.7(2) . .
O25 U4 K4 87.2(2) . .
O14 U4 K4 80.4(2) . .
N4 U4 K4 92.0(2) . .
K3 U4 K4 107.55(7) . .
O17 I1 O15 99.7(4) . .
O17 I1 O3 100.5(4) . .
O15 I1 O3 93.7(4) . .
O17 I1 K3 129.4(3) . .
O15 I1 K3 55.0(3) . .
O3 I1 K3 48.1(3) . .
O17 I1 K2 42.6(3) . .
O15 I1 K2 62.2(3) . .
O3 I1 K2 120.1(3) . .
K3 I1 K2 112.18(7) . .
O30 I2 O25 99.3(5) . .
O30 I2 O28 99.5(5) . .
O25 I2 O28 91.8(4) . .
O30 I2 K3 110.9(4) . .
O25 I2 K3 47.1(3) . .
O28 I2 K3 45.6(3) . .
O18 K1 O10 122.0(3) . 7_557
O18 K1 O29 74.7(3) . .
O10 K1 O29 69.0(3) 7_557 .
O18 K1 O21 73.9(3) . 7_557
O10 K1 O21 90.3(3) 7_557 7_557
O29 K1 O21 123.5(3) . 7_557
O18 K1 O37 69.2(3) . .
O10 K1 O37 129.7(3) 7_557 .
O29 K1 O37 68.3(3) . .
O21 K1 O37 135.9(3) 7_557 .
O18 K1 O11 138.4(3) . 2_556
O10 K1 O11 95.0(3) 7_557 2_556
O29 K1 O11 142.3(3) . 2_556
O21 K1 O11 89.1(2) 7_557 2_556
O37 K1 O11 102.8(3) . 2_556
O18 K1 O23 75.7(3) . .
O10 K1 O23 127.7(3) 7_557 .
O29 K1 O23 150.3(3) . .
O21 K1 O23 44.2(2) 7_557 .
O37 K1 O23 102.4(3) . .
O11 K1 O23 66.2(3) 2_556 .
O18 K1 O24 144.9(3) . 2_556
O10 K1 O24 45.0(3) 7_557 2_556
O29 K1 O24 70.3(3) . 2_556
O21 K1 O24 128.6(3) 7_557 2_556
O37 K1 O24 95.4(3) . 2_556
O11 K1 O24 74.4(3) 2_556 2_556
O23 K1 O24 139.4(3) . 2_556
O18 K1 C9 133.7(3) . 7_557
O10 K1 C9 23.0(3) 7_557 7_557
O29 K1 C9 64.1(3) . 7_557
O21 K1 C9 112.0(3) 7_557 7_557
O37 K1 C9 110.8(3) . 7_557
O11 K1 C9 87.7(3) 2_556 7_557
O23 K1 C9 141.6(3) . 7_557
O24 K1 C9 22.7(3) 2_556 7_557
O18 K1 C3 71.5(3) . 7_557
O10 K1 C3 110.6(3) 7_557 7_557
O29 K1 C3 138.6(3) . 7_557
O21 K1 C3 22.3(3) 7_557 7_557
O37 K1 C3 118.8(3) . 7_557
O11 K1 C3 78.5(3) 2_556 7_557
O23 K1 C3 22.0(3) . 7_557
O24 K1 C3 140.3(3) 2_556 7_557
C9 K1 C3 130.2(3) 7_557 7_557
O18 K1 K2 152.2(2) . 2_556
O10 K1 K2 80.29(19) 7_557 2_556
O29 K1 K2 102.2(2) . 2_556
O21 K1 K2 126.18(19) 7_557 2_556
O37 K1 K2 83.8(2) . 2_556
O11 K1 K2 40.29(18) 2_556 2_556
O23 K1 K2 104.8(2) . 2_556
O24 K1 K2 41.05(19) 2_556 2_556
C9 K1 K2 61.8(2) 7_557 2_556
C3 K1 K2 118.8(2) 7_557 2_556
O18 K1 U2 7.73(18) . .
O10 K1 U2 117.90(19) 7_557 .
O29 K1 U2 67.03(18) . .
O21 K1 U2 79.85(17) 7_557 .
O37 K1 U2 66.1(2) . .
O11 K1 U2 145.04(19) 2_556 .
O23 K1 U2 83.38(19) . .
O24 K1 U2 137.2(2) 2_556 .
C9 K1 U2 127.2(2) 7_557 .
C3 K1 U2 78.9(2) 7_557 .
K2 K1 U2 149.98(8) 2_556 .
O35 K2 O17 86.5(4) 2_556 .
O35 K2 O11 84.5(4) 2_556 .
O17 K2 O11 169.2(3) . .
O35 K2 O24 84.3(4) 2_556 .
O17 K2 O24 101.3(3) . .
O11 K2 O24 83.7(3) . .
O35 K2 O39 82.1(4) 2_556 .
O17 K2 O39 85.3(3) . .
O11 K2 O39 87.6(3) . .
O24 K2 O39 164.4(3) . .
O35 K2 O1 146.0(4) 2_556 .
O17 K2 O1 109.9(3) . .
O11 K2 O1 75.2(3) . .
O24 K2 O1 119.3(3) . .
O39 K2 O1 70.4(3) . .
O35 K2 O12 152.3(4) 2_556 .
O17 K2 O12 70.8(3) . .
O11 K2 O12 119.5(3) . .
O24 K2 O12 84.9(3) . .
O39 K2 O12 110.7(3) . .
O1 K2 O12 60.2(2) . .
O35 K2 O15 127.3(4) 2_556 .
O17 K2 O15 54.1(2) . .
O11 K2 O15 128.8(3) . .
O24 K2 O15 131.7(3) . .
O39 K2 O15 63.4(3) . .
O1 K2 O15 56.2(2) . .
O12 K2 O15 49.6(2) . .
O35 K2 C8 102.0(4) 2_556 .
O17 K2 C8 170.9(3) . .
O11 K2 C8 17.6(3) . .
O24 K2 C8 83.2(3) . .
O39 K2 C8 92.4(3) . .
O1 K2 C8 61.1(3) . .
O12 K2 C8 102.0(3) . .
O15 K2 C8 117.1(3) . .
O35 K2 I1 112.0(4) 2_556 .
O17 K2 I1 27.09(19) . .
O11 K2 I1 157.9(2) . .
O24 K2 I1 111.6(2) . .
O39 K2 I1 80.6(2) . .
O1 K2 I1 83.28(18) . .
O12 K2 I1 49.90(17) . .
O15 K2 I1 29.23(15) . .
C8 K2 I1 143.8(2) . .
O35 K2 U1 160.2(4) 2_556 .
O17 K2 U1 88.1(2) . .
O11 K2 U1 98.5(2) . .
O24 K2 U1 115.5(2) . .
O39 K2 U1 78.5(2) . .
O1 K2 U1 24.53(17) . .
O12 K2 U1 38.54(17) . .
O15 K2 U1 37.99(15) . .
C8 K2 U1 82.8(2) . .
I1 K2 U1 60.98(5) . .
O35 K2 K1 61.4(4) 2_556 2_556
O17 K2 K1 133.5(2) . 2_556
O11 K2 K1 45.03(19) . 2_556
O24 K2 K1 46.9(2) . 2_556
O39 K2 K1 119.0(2) . 2_556
O1 K2 K1 115.40(18) . 2_556
O12 K2 K1 124.62(19) . 2_556
O15 K2 K1 170.88(17) . 2_556
C8 K2 K1 55.0(2) . 2_556
I1 K2 K1 155.90(10) . 2_556
U1 K2 K1 132.89(8) . 2_556
O44 K3 O28 86.4(4) 4_546 .
O44 K3 O3 158.4(4) 4_546 .
O28 K3 O3 84.4(3) . .
O44 K3 O36 114.8(4) 4_546 .
O28 K3 O36 153.1(3) . .
O3 K3 O36 69.9(3) . .
O44 K3 O25 89.8(4) 4_546 .
O28 K3 O25 55.0(3) . .
O3 K3 O25 100.7(3) . .
O36 K3 O25 136.0(3) . .
O44 K3 O9 102.8(4) 4_546 .
O28 K3 O9 53.3(3) . .
O3 K3 O9 56.3(2) . .
O36 K3 O9 103.5(3) . .
O25 K3 O9 105.7(3) . .
O44 K3 O4 95.6(4) 4_546 .
O28 K3 O4 108.9(3) . .
O3 K3 O4 105.8(3) . .
O36 K3 O4 86.3(3) . .
O25 K3 O4 54.0(3) . .
O9 K3 O4 152.7(3) . .
O44 K3 O15 147.4(4) 4_546 .
O28 K3 O15 107.7(3) . .
O3 K3 O15 54.1(2) . .
O36 K3 O15 63.7(3) . .
O25 K3 O15 75.9(3) . .
O9 K3 O15 109.2(3) . .
O4 K3 O15 52.3(2) . .
O44 K3 O43 53.7(4) 4_546 4_546
O28 K3 O43 129.6(3) . 4_546
O3 K3 O43 143.3(3) . 4_546
O36 K3 O43 77.3(3) . 4_546
O25 K3 O43 91.6(3) . 4_546
O9 K3 O43 151.4(3) . 4_546
O4 K3 O43 55.2(3) . 4_546
O15 K3 O43 96.9(3) . 4_546
O44 K3 I1 166.7(3) 4_546 .
O28 K3 I1 106.8(2) . .
O3 K3 I1 28.96(17) . .
O36 K3 I1 52.3(2) . .
O25 K3 I1 98.5(2) . .
O9 K3 I1 84.94(19) . .
O4 K3 I1 81.20(18) . .
O15 K3 I1 29.57(17) . .
O43 K3 I1 115.4(3) 4_546 .
O44 K3 I2 84.2(3) 4_546 .
O28 K3 I2 27.63(19) . .
O3 K3 I2 96.34(19) . .
O36 K3 I2 158.6(2) . .
O25 K3 I2 27.86(18) . .
O9 K3 I2 80.38(19) . .
O4 K3 I2 81.74(19) . .
O15 K3 I2 94.98(19) . .
O43 K3 I2 109.5(3) 4_546 .
I1 K3 I2 107.94(9) . .
O44 K3 U3 126.4(3) 4_546 .
O28 K3 U3 79.2(2) . .
O3 K3 U3 32.45(17) . .
O36 K3 U3 74.8(2) . .
O25 K3 U3 120.4(2) . .
O9 K3 U3 31.16(18) . .
O4 K3 U3 137.95(19) . .
O15 K3 U3 85.71(17) . .
O43 K3 U3 147.3(3) 4_546 .
I1 K3 U3 57.42(4) . .
I2 K3 U3 102.66(7) . .
O8 K4 O13 98.3(3) . 5_566
O8 K4 O7 86.7(3) . 5_566
O13 K4 O7 88.4(3) 5_566 5_566
O8 K4 O11 114.8(3) . .
O13 K4 O11 46.5(2) 5_566 .
O7 K4 O11 130.5(3) 5_566 .
O8 K4 O39 66.7(3) . .
O13 K4 O39 113.9(3) 5_566 .
O7 K4 O39 146.7(3) 5_566 .
O11 K4 O39 80.7(3) . .
O8 K4 O31 95.2(3) . 5_566
O13 K4 O31 129.2(3) 5_566 5_566
O7 K4 O31 43.8(3) 5_566 5_566
O11 K4 O31 149.8(3) . 5_566
O39 K4 O31 116.5(3) . 5_566
O8 K4 O41 146.3(3) . 2_556
O13 K4 O41 67.9(3) 5_566 2_556
O7 K4 O41 63.2(3) 5_566 2_556
O11 K4 O41 78.8(3) . 2_556
O39 K4 O41 146.9(3) . 2_556
O31 K4 O41 73.9(3) 5_566 2_556
O8 K4 C8 106.1(3) . .
O13 K4 C8 23.4(3) 5_566 .
O7 K4 C8 110.5(3) 5_566 .
O11 K4 C8 23.3(3) . .
O39 K4 C8 96.3(3) . .
O31 K4 C8 146.1(4) 5_566 .
O41 K4 C8 73.8(3) 2_556 .
O8 K4 C11 87.5(3) . 5_566
O13 K4 C11 110.8(3) 5_566 5_566
O7 K4 C11 22.8(3) 5_566 5_566
O11 K4 C11 148.1(3) . 5_566
O39 K4 C11 130.7(3) . 5_566
O31 K4 C11 21.5(3) 5_566 5_566
O41 K4 C11 70.6(3) 2_556 5_566
C8 K4 C11 132.0(3) . 5_566
O8 K4 O50 82.8(5) . .
O13 K4 O50 175.5(5) 5_566 .
O7 K4 O50 96.1(5) 5_566 .
O11 K4 O50 129.0(5) . .
O39 K4 O50 62.4(6) . .
O31 K4 O50 54.9(6) 5_566 .
O41 K4 O50 113.4(6) 2_556 .
C8 K4 O50 152.1(6) . .
C11 K4 O50 73.6(6) 5_566 .
O8 K4 K2 87.7(2) . .
O13 K4 K2 75.7(2) 5_566 .
O7 K4 K2 162.1(2) 5_566 .
O11 K4 K2 39.42(18) . .
O39 K4 K2 41.8(2) . .
O31 K4 K2 153.9(3) 5_566 .
O41 K4 K2 116.3(3) 2_556 .
C8 K4 K2 55.2(2) . .
C11 K4 K2 172.4(3) 5_566 .
O50 K4 K2 100.0(5) . .
O8 K4 U4 3.83(18) . .
O13 K4 U4 102.1(2) 5_566 .
O7 K4 U4 86.56(19) 5_566 .
O11 K4 U4 117.6(2) . .
O39 K4 U4 65.5(2) . .
O31 K4 U4 92.5(3) 5_566 .
O41 K4 U4 147.7(3) 2_556 .
C8 K4 U4 109.8(2) . .
C11 K4 U4 85.9(2) 5_566 .
O50 K4 U4 79.0(5) . .
K2 K4 U4 88.90(9) . .
U1 O1 K2 113.0(4) . .
O4 O2 U1 70.7(5) . .
O4 O2 U4 70.9(5) . .
U1 O2 U4 123.3(3) . .
I1 O3 U3 129.1(4) . .
I1 O3 K3 102.9(3) . .
U3 O3 K3 109.7(3) . .
O2 O4 U1 72.3(5) . .
O2 O4 U4 72.6(5) . .
U1 O4 U4 125.3(4) . .
O2 O4 K3 155.0(6) . .
U1 O4 K3 116.3(3) . .
U4 O4 K3 113.4(3) . .
O9 O5 U3 72.7(5) . .
O9 O5 U2 71.0(5) . .
U3 O5 U2 130.4(4) . .
C11 O7 U1 125.6(8) . .
C11 O7 K4 97.6(8) . 5_566
U1 O7 K4 136.1(3) . 5_566
U4 O8 K4 170.2(5) . .
O5 O9 U2 72.3(5) . .
O5 O9 U3 70.5(5) . .
U2 O9 U3 129.8(4) . .
O5 O9 K3 156.6(6) . .
U2 O9 K3 117.2(3) . .
U3 O9 K3 110.3(3) . .
C9 O10 U2 126.4(8) . .
C9 O10 K1 98.2(8) . 7_557
U2 O10 K1 135.2(4) . 7_557
C8 O11 K2 122.8(8) . .
C8 O11 K4 92.0(7) . .
K2 O11 K4 97.1(3) . .
C8 O11 K1 110.4(7) . 2_556
K2 O11 K1 94.7(3) . 2_556
K4 O11 K1 143.1(3) . 2_556
C1 O12 U1 125.7(8) . .
C1 O12 K2 128.1(8) . .
U1 O12 K2 92.3(3) . .
C8 O13 U4 123.4(7) 5_566 .
C8 O13 K4 97.8(7) 5_566 5_566
U4 O13 K4 138.7(4) . 5_566
C15 O14 U4 125.0(9) . .
I1 O15 U1 132.1(4) . .
I1 O15 K3 95.4(3) . .
U1 O15 K3 110.5(3) . .
I1 O15 K2 88.5(3) . .
U1 O15 K2 85.9(2) . .
K3 O15 K2 152.5(3) . .
I1 O17 K2 110.4(4) . .
U2 O18 K1 160.2(5) . .
C3 O21 U3 127.5(8) . .
C3 O21 K1 98.3(7) . 7_557
U3 O21 K1 134.1(3) . 7_557
C20 O22 U3 123.0(11) . .
C3 O23 K1 93.7(8) 7_557 .
C9 O24 K2 151.6(9) 8_455 .
C9 O24 K1 89.0(8) 8_455 2_556
K2 O24 K1 92.1(3) . 2_556
I2 O25 U4 129.9(5) . .
I2 O25 K3 105.0(4) . .
U4 O25 K3 115.1(3) . .
C18 O26 U2 125.5(10) . .
I2 O28 U2 135.0(5) . .
I2 O28 K3 106.8(4) . .
U2 O28 K3 117.5(4) . .
U3 O29 K1 151.8(5) . .
C11 O31 K4 93.5(10) . 5_566
K2 O39 K4 93.4(3) . .
C10 N1 C7 106.1(10) . .
C10 N1 C6 111.4(10) . .
C7 N1 C6 108.0(10) . .
C10 N1 U1 110.0(7) . .
C7 N1 U1 107.7(7) . .
C6 N1 U1 113.4(7) . .
C17 N2 C13 108.9(11) . .
C17 N2 C14 116.0(12) . .
C13 N2 C14 112.5(10) . .
C17 N2 U2 112.6(9) . .
C13 N2 U2 107.8(8) . .
C14 N2 U2 98.3(8) . .
C19 N3 C16 102.2(12) . .
C19 N3 C12 110.6(11) . .
C16 N3 C12 108.6(11) . .
C19 N3 U3 119.5(9) . .
C16 N3 U3 106.4(9) . .
C12 N3 U3 108.9(8) . .
C2 N4 C5 109.6(9) . .
C2 N4 C4 113.3(9) . .
C5 N4 C4 113.2(9) . .
C2 N4 U4 106.4(7) . .
C5 N4 U4 109.2(7) . .
C4 N4 U4 104.7(7) . .
O27 C1 O12 126.4(12) . .
O27 C1 C7 119.8(12) . .
O12 C1 C7 113.8(11) . .
N4 C2 C8 109.2(10) . 5_566
O23 C3 O21 122.8(12) 7_557 .
O23 C3 C12 120.2(12) 7_557 .
O21 C3 C12 117.0(11) . .
O23 C3 K1 64.3(7) 7_557 7_557
O21 C3 K1 59.3(6) . 7_557
C12 C3 K1 169.1(9) . 7_557
N4 C4 C6 112.9(10) . 5_566
N4 C5 C15 107.4(11) . .
N1 C6 C4 111.8(10) . 5_566
N1 C7 C1 110.3(11) . .
O11 C8 O13 122.8(11) . 5_566
O11 C8 C2 119.2(11) . 5_566
O13 C8 C2 117.9(10) 5_566 5_566
O11 C8 K4 64.7(7) . .
O13 C8 K4 58.8(6) 5_566 .
C2 C8 K4 173.5(8) 5_566 .
O11 C8 K2 39.6(6) . .
O13 C8 K2 126.1(8) 5_566 .
C2 C8 K2 103.0(7) 5_566 .
K4 C8 K2 76.6(3) . .
O24 C9 O10 124.3(13) 8_556 .
O24 C9 C13 119.2(12) 8_556 .
O10 C9 C13 116.3(11) . .
O24 C9 K1 68.4(7) 8_556 7_557
O10 C9 K1 58.8(7) . 7_557
C13 C9 K1 165.9(9) . 7_557
N1 C10 C11 109.5(11) . .
O31 C11 O7 121.9(14) . .
O31 C11 C10 120.0(13) . .
O7 C11 C10 118.1(11) . .
O31 C11 K4 65.0(9) . 5_566
O7 C11 K4 59.6(7) . 5_566
C10 C11 K4 163.9(9) . 5_566
C3 C12 N3 110.1(11) . .
N2 C13 C9 109.5(11) . .
N2 C14 C19 115.7(13) . 7_557
O14 C15 O32 126.3(15) . .
O14 C15 C5 118.2(13) . .
O32 C15 C5 115.5(14) . .
N3 C16 C20 107.0(14) . .
N2 C17 C18 108.5(14) . .
O26 C18 O33 126.3(17) . .
O26 C18 C17 118.5(15) . .
O33 C18 C17 115.0(16) . .
N3 C19 C14 106.9(13) . 7_557
O22 C20 O34 124.9(18) . .
O22 C20 C16 117.4(17) . .
O34 C20 C16 116.5(17) . .

loop_
_geom_bond_atom_site_label_1
_geom_bond_atom_site_label_2
_geom_bond_distance
_geom_bond_site_symmetry_2
U1 O1 1.776(8) .
U1 O20 1.795(9) .
U1 O4 2.328(9) .
U1 O2 2.350(8) .
U1 O15 2.429(8) .
U1 O7 2.434(8) .
U1 O12 2.455(9) .
U1 N1 2.693(10) .
U1 K2 3.936(3) .
U1 K3 4.473(3) .
U2 O18 1.775(9) .
U2 O6 1.787(9) .
U2 O9 2.334(9) .
U2 O5 2.352(9) .
U2 O28 2.393(9) .
U2 O10 2.425(8) .
U2 O26 2.468(9) .
U2 N2 2.696(11) .
U2 K3 4.421(3) .
U2 K1 4.471(3) .
U3 O29 1.789(9) .
U3 O19 1.802(8) .
U3 O5 2.327(9) .
U3 O9 2.356(9) .
U3 O21 2.399(8) .
U3 O3 2.434(8) .
U3 O22 2.473(9) .
U3 N3 2.673(11) .
U3 K3 4.271(3) .
U3 K1 4.500(3) .
U4 O8 1.764(9) .
U4 O16 1.775(9) .
U4 O4 2.362(9) .
U4 O2 2.385(8) .
U4 O13 2.392(8) .
U4 O25 2.420(9) .
U4 O14 2.464(9) .
U4 N4 2.665(10) .
U4 K3 4.429(3) .
U4 K4 4.489(4) .
I1 O17 1.797(9) .
I1 O15 1.807(9) .
I1 O3 1.811(8) .
I1 K3 3.645(3) .
I1 K2 3.699(3) .
I2 O30 1.780(11) .
I2 O25 1.799(9) .
I2 O28 1.801(9) .
I2 K3 3.718(3) .
K1 O18 2.761(9) .
K1 O10 2.804(9) 7_557
K1 O29 2.843(9) .
K1 O21 2.876(9) 7_557
K1 O37 2.898(11) .
K1 O11 2.931(9) 2_556
K1 O23 2.986(10) .
K1 O24 3.016(10) 2_556
K1 C9 3.244(14) 7_557
K1 C3 3.309(13) 7_557
K1 K2 4.129(4) 2_556
K2 O35 2.585(17) 2_556
K2 O17 2.668(9) .
K2 O11 2.679(9) .
K2 O24 2.714(10) .
K2 O39 2.796(11) .
K2 O1 2.887(9) .
K2 O12 2.981(9) .
K2 O15 3.274(9) .
K2 C8 3.532(13) .
K2 K1 4.129(4) 2_556
K3 O44 2.772(15) 4_546
K3 O28 2.773(10) .
K3 O3 2.784(9) .
K3 O36 2.820(11) .
K3 O25 2.821(10) .
K3 O9 2.837(9) .
K3 O4 2.925(9) .
K3 O15 3.000(9) .
K3 O43 3.240(14) 4_546
K4 O8 2.740(9) .
K4 O13 2.770(9) 5_566
K4 O7 2.856(9) 5_566
K4 O11 2.902(9) .
K4 O39 2.954(11) .
K4 O31 2.980(13) 5_566
K4 O41 3.051(13) 2_556
K4 C8 3.208(13) .
K4 C11 3.282(15) 5_566
K4 O50 3.28(3) .
O2 O4 1.486(11) .
O5 O9 1.477(12) .
O7 C11 1.284(15) .
O7 K4 2.856(9) 5_566
O10 C9 1.280(15) .
O10 K1 2.804(9) 7_557
O11 C8 1.270(14) .
O11 K1 2.931(9) 2_556
O12 C1 1.307(15) .
O13 C8 1.286(14) 5_566
O13 K4 2.770(9) 5_566
O14 C15 1.211(18) .
O21 C3 1.271(15) .
O21 K1 2.876(9) 7_557
O22 C20 1.25(2) .
O23 C3 1.242(15) 7_557
O24 C9 1.250(16) 8_455
O24 K1 3.016(10) 2_556
O26 C18 1.248(19) .
O27 C1 1.203(15) .
O31 C11 1.208(17) .
O31 K4 2.980(13) 5_566
O32 C15 1.306(19) .
O33 C18 1.26(2) .
O34 C20 1.33(2) .
O35 K2 2.585(17) 2_556
O41 K4 3.051(13) 2_556
O43 K3 3.240(14) 4_556
O44 K3 2.772(15) 4_556
N1 C10 1.475(16) .
N1 C7 1.481(17) .
N1 C6 1.505(16) .
N2 C17 1.43(2) .
N2 C13 1.499(17) .
N2 C14 1.542(18) .
N3 C19 1.49(2) .
N3 C16 1.494(19) .
N3 C12 1.507(17) .
N4 C2 1.467(15) .
N4 C5 1.468(16) .
N4 C4 1.485(15) .
C1 C7 1.584(18) .
C2 C8 1.516(17) 5_566
C3 O23 1.242(15) 7_557
C3 C12 1.498(18) .
C3 K1 3.309(13) 7_557
C4 C6 1.538(18) 5_566
C5 C15 1.538(19) .
C6 C4 1.538(18) 5_566
C8 O13 1.286(14) 5_566
C8 C2 1.516(17) 5_566
C9 O24 1.250(16) 8_556
C9 C13 1.541(19) .
C9 K1 3.244(14) 7_557
C10 C11 1.521(19) .
C11 K4 3.282(15) 5_566
C14 C19 1.55(2) 7_557
C16 C20 1.53(3) .
C17 C18 1.56(2) .
C19 C14 1.55(2) 7_557
